data_4077114
loop_
_publ_author_name
'Hirano, Masafumi'
'Shibasaki, Takao'
'Komiya, Sanshiro'
'Bennett, Martin A.'

_publ_section_title
;
 Synthesis of and Stereospecific Hydride Migration in Cationic (Tricyclic
 arene)(cyclooctadiene)ruthenium(II) Complexes
;
_journal_issue 26
_journal_name_full Organometallics
_journal_page_first 5738
_journal_paper_doi 10.1021/om0205997
_journal_volume 21
_journal_year 2002
_chemical_formula_moiety 'C22 H22 Ru '
_chemical_formula_sum 'C22 H22 Ru'
_chemical_formula_weight 387.49
_space_group_IT_number 14
_symmetry_cell_setting monoclinic
_symmetry_Int_Tables_number 14
_symmetry_space_group_name_Hall '-P 2yn'
_symmetry_space_group_name_H-M 'P 1 21/n 1'
_cell_angle_alpha 90
_cell_angle_beta 113.31(1)
_cell_angle_gamma 90
_cell_formula_units_Z 4
_cell_length_a 11.158(2)
_cell_length_b 12.752(4)
_cell_length_c 11.969(2)
_cell_measurement_reflns_used 25
_cell_measurement_temperature 93.2
_cell_measurement_theta_max 15.0
_cell_measurement_theta_min 14.8
_cell_volume 1564.0(6)
_computing_cell_refinement 'MSC/AFC Diffractometer Control'
_computing_data_collection 'MSC/AFC Diffractometer Control'
_computing_data_reduction 'teXsan Ver. 1.10'
_computing_publication_material 'teXsan Ver. 1.10'
_computing_structure_refinement 'teXsan Ver. 1.10'
_computing_structure_solution DirectMethod
_diffrn_measured_fraction_theta_full 0.9972
_diffrn_measured_fraction_theta_max 0.9972
_diffrn_measurement_device_type 'Rigaku AFC7R'
_diffrn_measurement_method \w-2\q
_diffrn_radiation_type 'Mo K\a'
_diffrn_radiation_wavelength 0.7107
_diffrn_reflns_av_R_equivalents 0.044
_diffrn_reflns_limit_h_max 14
_diffrn_reflns_limit_h_min 0
_diffrn_reflns_limit_k_max 0
_diffrn_reflns_limit_k_min -16
_diffrn_reflns_limit_l_max 14
_diffrn_reflns_limit_l_min -15
_diffrn_reflns_number 3954
_diffrn_reflns_theta_full 27.52
_diffrn_reflns_theta_max 27.52
_diffrn_standards_decay_% 0.42
_diffrn_standards_interval_count 150
_diffrn_standards_number 3
_exptl_absorpt_coefficient_mu 1.000
_exptl_absorpt_correction_T_max 0.996
_exptl_absorpt_correction_T_min 0.735
_exptl_absorpt_correction_type psi-scan
_exptl_absorpt_process_details '(North, Phillips & Mathews, 1968)'
_exptl_crystal_colour yellow
_exptl_crystal_density_diffrn 1.645
_exptl_crystal_density_method 'not measured'
_exptl_crystal_description plate
_exptl_crystal_size_max 0.200
_exptl_crystal_size_mid 0.200
_exptl_crystal_size_min 0.200
_refine_diff_density_max 2.15
_refine_diff_density_min -2.73
_refine_ls_extinction_method none
_refine_ls_goodness_of_fit_ref 1.802
_refine_ls_hydrogen_treatment noref
_refine_ls_number_parameters 208
_refine_ls_number_reflns 2465
_refine_ls_R_factor_gt 0.0563
_refine_ls_shift/su_max 0.0172
_refine_ls_structure_factor_coef F
_refine_ls_weighting_details 'w = 1/[\s^2^(Fo) + 0.00063|Fo|^2^]'
_refine_ls_weighting_scheme calc
_refine_ls_wR_factor_ref 0.0731
_reflns_number_gt 2465
_reflns_number_total 3606
_reflns_threshold_expression F^2^>3.0\s(F^2^)
_cod_data_source_file om0205997.cif
_cod_data_source_block Complex-4
_cod_original_formula_sum 'C22 H22 Ru '
_cod_database_code 4077114

loop_
_symmetry_equiv_pos_as_xyz
x,y,z
1/2-x,1/2+y,1/2-z
-x,-y,-z
1/2+x,1/2-y,1/2+z

loop_
_atom_site_label
_atom_site_type_symbol
_atom_site_fract_x
_atom_site_fract_y
_atom_site_fract_z
_atom_site_U_iso_or_equiv
_atom_site_adp_type
_atom_site_occupancy
_atom_site_calc_flag
Ru(1) Ru -0.16265(5) -0.13021(5) -0.20718(5) 0.0145(1) Uani 1.00 d
C(1) C -0.0371(7) -0.0180(6) -0.2494(6) 0.019(2) Uani 1.00 d
C(2) C 0.0338(7) -0.0475(7) -0.1251(7) 0.025(2) Uani 1.00 d
C(3) C 0.0541(7) -0.1519(6) -0.0941(7) 0.022(2) Uani 1.00 d
C(4) C 0.0087(7) -0.2292(6) -0.1848(7) 0.022(2) Uani 1.00 d
C(5) C -0.0475(7) -0.2023(6) -0.3139(7) 0.018(2) Uani 1.00 d
C(6) C -0.0789(7) -0.2801(6) -0.4043(7) 0.022(2) Uani 1.00 d
C(7) C -0.1341(8) -0.2550(7) -0.5240(7) 0.025(2) Uani 1.00 d
C(8) C -0.1655(7) -0.1490(6) -0.5624(7) 0.022(2) Uani 1.00 d
C(9) C -0.2273(7) -0.1239(7) -0.6867(7) 0.027(2) Uani 1.00 d
C(10) C -0.2562(8) -0.0201(7) -0.7236(7) 0.028(2) Uani 1.00 d
C(11) C -0.2242(8) 0.0599(7) -0.6373(7) 0.028(2) Uani 1.00 d
C(12) C -0.1643(7) 0.0358(7) -0.5141(7) 0.023(2) Uani 1.00 d
C(13) C -0.1350(7) -0.0665(6) -0.4752(6) 0.019(2) Uani 1.00 d
C(14) C -0.0720(7) -0.0941(6) -0.3463(6) 0.019(2) Uani 1.00 d
C(15) C -0.3354(7) -0.0395(6) -0.2950(7) 0.019(2) Uani 1.00 d
C(16) C -0.2872(7) -0.0207(6) -0.1682(6) 0.017(2) Uani 1.00 d
C(17) C -0.3532(7) -0.0649(6) -0.0866(6) 0.020(2) Uani 1.00 d
C(18) C -0.2944(7) -0.1710(6) -0.0289(6) 0.017(2) Uani 1.00 d
C(19) C -0.2384(7) -0.2300(5) -0.1063(6) 0.017(2) Uani 1.00 d
C(20) C -0.3064(7) -0.2492(6) -0.2323(6) 0.017(2) Uani 1.00 d
C(21) C -0.4486(7) -0.2147(6) -0.3035(6) 0.021(2) Uani 1.00 d
C(22) C -0.4523(7) -0.1101(6) -0.3660(7) 0.024(2) Uani 1.00 d
H(1) H -0.0541 0.0544 -0.2686 0.0380 Uiso 1.00 calc
H(2) H 0.0470 0.0045 -0.0633 0.0291 Uiso 1.00 calc
H(3) H 0.0813 -0.1711 -0.0105 0.0278 Uiso 1.00 calc
H(4) H 0.0090 -0.3020 -0.1614 0.0281 Uiso 1.00 calc
H(5) H -0.0615 -0.3533 -0.3836 0.0380 Uiso 1.00 calc
H(6) H -0.1605 -0.3122 -0.5803 0.0380 Uiso 1.00 calc
H(7) H -0.2433 -0.1780 -0.7455 0.0380 Uiso 1.00 calc
H(8) H -0.2781 0.0055 -0.8040 0.0380 Uiso 1.00 calc
H(9) H -0.2423 0.1315 -0.6625 0.0380 Uiso 1.00 calc
H(10) H -0.1421 0.0918 -0.4552 0.0297 Uiso 1.00 calc
H(11) H -0.3243 0.0187 -0.3412 0.0221 Uiso 1.00 calc
H(12) H -0.2487 0.0472 -0.1431 0.0202 Uiso 1.00 calc
H(13) H -0.4452 -0.0604 -0.1298 0.0380 Uiso 1.00 calc
H(14) H -0.3320 -0.0150 -0.0216 0.0380 Uiso 1.00 calc
H(15) H -0.2300 -0.1441 0.0462 0.0380 Uiso 1.00 calc
H(16) H -0.3443 -0.2107 0.0040 0.0380 Uiso 1.00 calc
H(17) H -0.1805 -0.2853 -0.0635 0.0203 Uiso 1.00 calc
H(18) H -0.2855 -0.3136 -0.2587 0.0220 Uiso 1.00 calc
H(19) H -0.4927 -0.2668 -0.3632 0.0263 Uiso 1.00 calc
H(20) H -0.4918 -0.2088 -0.2489 0.0263 Uiso 1.00 calc
H(21) H -0.4413 -0.1251 -0.4397 0.0380 Uiso 1.00 calc
H(22) H -0.5210 -0.0886 -0.4409 0.0271 Uiso 1.00 calc

loop_
_atom_site_aniso_label
_atom_site_aniso_U_11
_atom_site_aniso_U_22
_atom_site_aniso_U_33
_atom_site_aniso_U_12
_atom_site_aniso_U_13
_atom_site_aniso_U_23
Ru(1) 0.0111(3) 0.0227(3) 0.0115(3) -0.0006(3) 0.0065(2) -0.0005(3)
C(1) 0.015(3) 0.027(4) 0.018(3) -0.003(3) 0.010(3) -0.005(3)
C(2) 0.013(4) 0.042(5) 0.020(4) 0.000(3) 0.008(3) -0.004(4)
C(3) 0.015(4) 0.035(5) 0.020(4) -0.001(3) 0.011(3) 0.004(3)
C(4) 0.015(4) 0.026(4) 0.026(4) 0.006(3) 0.010(3) 0.000(3)
C(5) 0.017(4) 0.019(4) 0.024(4) -0.002(3) 0.015(3) 0.000(3)
C(6) 0.020(4) 0.024(4) 0.029(4) 0.000(3) 0.017(3) -0.001(3)
C(7) 0.022(4) 0.030(4) 0.026(4) -0.006(3) 0.014(3) -0.009(3)
C(8) 0.014(3) 0.037(5) 0.022(4) -0.005(3) 0.014(3) -0.007(3)
C(9) 0.024(4) 0.042(5) 0.019(3) -0.007(4) 0.013(3) -0.004(4)
C(10) 0.022(4) 0.050(5) 0.018(3) 0.000(4) 0.014(3) 0.006(4)
C(11) 0.022(4) 0.041(5) 0.028(4) 0.007(4) 0.016(3) 0.012(4)
C(12) 0.017(4) 0.038(5) 0.022(4) -0.001(3) 0.015(3) 0.000(3)
C(13) 0.014(3) 0.032(4) 0.016(3) -0.001(3) 0.010(3) -0.003(3)
C(14) 0.015(3) 0.031(4) 0.016(3) -0.002(3) 0.012(3) -0.005(3)
C(15) 0.014(3) 0.024(4) 0.019(3) 0.001(3) 0.007(3) 0.000(3)
C(16) 0.018(4) 0.022(4) 0.013(3) 0.002(3) 0.008(3) 0.002(3)
C(17) 0.020(4) 0.026(4) 0.020(3) 0.005(3) 0.015(3) 0.001(3)
C(18) 0.016(3) 0.026(4) 0.012(3) 0.002(3) 0.009(3) 0.002(3)
C(19) 0.020(4) 0.013(3) 0.022(3) -0.002(3) 0.011(3) -0.001(3)
C(20) 0.019(3) 0.014(3) 0.020(4) -0.001(3) 0.010(3) -0.001(3)
C(21) 0.018(4) 0.030(4) 0.017(3) -0.003(3) 0.009(3) -0.003(3)
C(22) 0.013(3) 0.034(5) 0.021(3) 0.002(3) 0.003(3) 0.002(3)

loop_
_atom_type_symbol
_atom_type_description
_atom_type_scat_dispersion_real
_atom_type_scat_dispersion_imag
_atom_type_scat_source
C C 0.003 0.002
;International Tables for Crystallography

(1992, Vol. C, Tables 4.2.6.8 and 6.1.1.1)

;
H H 0.000 0.000
;International Tables for Crystallography

(1992, Vol. C, Table 6.1.1.2)

;
Ru Ru -1.259 0.836
;International Tables for Crystallography

(1992, Vol. C, Tables 4.2.6.8 and 6.1.1.1)

;

loop_
_geom_angle_atom_site_label_1
_geom_angle_atom_site_label_2
_geom_angle_atom_site_label_3
_geom_angle
_geom_angle_site_symmetry_2
_geom_angle_site_symmetry_3
_geom_angle_publ_flag
C(1) Ru(1) C(2) 37.3(3) 1_555 1_555 yes
C(1) Ru(1) C(3) 65.9(3) 1_555 1_555 yes
C(1) Ru(1) C(4) 78.5(3) 1_555 1_555 yes
C(1) Ru(1) C(5) 65.8(3) 1_555 1_555 yes
C(1) Ru(1) C(14) 37.2(3) 1_555 1_555 yes
C(1) Ru(1) C(15) 93.9(3) 1_555 1_555 yes
C(1) Ru(1) C(16) 98.8(3) 1_555 1_555 yes
C(1) Ru(1) C(19) 161.0(3) 1_555 1_555 yes
C(1) Ru(1) C(20) 160.0(3) 1_555 1_555 yes
C(2) Ru(1) C(3) 35.2(3) 1_555 1_555 yes
C(2) Ru(1) C(4) 64.8(3) 1_555 1_555 yes
C(2) Ru(1) C(5) 76.9(3) 1_555 1_555 yes
C(2) Ru(1) C(14) 66.3(3) 1_555 1_555 yes
C(2) Ru(1) C(15) 119.3(3) 1_555 1_555 yes
C(2) Ru(1) C(16) 101.6(3) 1_555 1_555 yes
C(2) Ru(1) C(19) 124.0(3) 1_555 1_555 yes
C(2) Ru(1) C(20) 158.3(3) 1_555 1_555 yes
C(3) Ru(1) C(4) 36.4(3) 1_555 1_555 yes
C(3) Ru(1) C(5) 65.9(3) 1_555 1_555 yes
C(3) Ru(1) C(14) 77.7(2) 1_555 1_555 yes
C(3) Ru(1) C(15) 154.2(3) 1_555 1_555 yes
C(3) Ru(1) C(16) 125.3(3) 1_555 1_555 yes
C(3) Ru(1) C(19) 99.0(3) 1_555 1_555 yes
C(3) Ru(1) C(20) 124.0(3) 1_555 1_555 yes
C(4) Ru(1) C(5) 37.4(3) 1_555 1_555 yes
C(4) Ru(1) C(14) 66.3(3) 1_555 1_555 yes
C(4) Ru(1) C(15) 159.3(3) 1_555 1_555 yes
C(4) Ru(1) C(16) 161.0(3) 1_555 1_555 yes
C(4) Ru(1) C(19) 96.2(3) 1_555 1_555 yes
C(4) Ru(1) C(20) 100.1(3) 1_555 1_555 yes
C(5) Ru(1) C(14) 35.9(3) 1_555 1_555 yes
C(5) Ru(1) C(15) 122.0(3) 1_555 1_555 yes
C(5) Ru(1) C(16) 157.0(3) 1_555 1_555 yes
C(5) Ru(1) C(19) 120.0(3) 1_555 1_555 yes
C(5) Ru(1) C(20) 100.9(3) 1_555 1_555 yes
C(14) Ru(1) C(15) 96.0(3) 1_555 1_555 yes
C(14) Ru(1) C(16) 122.2(3) 1_555 1_555 yes
C(14) Ru(1) C(19) 155.0(3) 1_555 1_555 yes
C(14) Ru(1) C(20) 123.8(3) 1_555 1_555 yes
C(15) Ru(1) C(16) 38.6(3) 1_555 1_555 yes
C(15) Ru(1) C(19) 96.8(3) 1_555 1_555 yes
C(15) Ru(1) C(20) 80.5(3) 1_555 1_555 yes
C(16) Ru(1) C(19) 80.2(3) 1_555 1_555 yes
C(16) Ru(1) C(20) 88.7(3) 1_555 1_555 yes
C(19) Ru(1) C(20) 38.6(3) 1_555 1_555 yes
Ru(1) C(1) C(2) 74.4(4) 1_555 1_555 yes
Ru(1) C(1) C(14) 75.7(4) 1_555 1_555 yes
Ru(1) C(1) H(1) 127.1 1_555 1_555 no
C(2) C(1) C(14) 121.4(7) 1_555 1_555 yes
C(2) C(1) H(1) 118.8 1_555 1_555 no
C(14) C(1) H(1) 119.6 1_555 1_555 no
Ru(1) C(2) C(1) 68.4(4) 1_555 1_555 yes
Ru(1) C(2) C(3) 72.3(5) 1_555 1_555 yes
Ru(1) C(2) H(2) 118.8 1_555 1_555 no
C(1) C(2) C(3) 119.9(7) 1_555 1_555 yes
C(1) C(2) H(2) 118.2 1_555 1_555 no
C(3) C(2) H(2) 120.1 1_555 1_555 no
Ru(1) C(3) C(2) 72.5(5) 1_555 1_555 yes
Ru(1) C(3) C(4) 69.6(4) 1_555 1_555 yes
Ru(1) C(3) H(3) 118.5 1_555 1_555 no
C(2) C(3) C(4) 120.0(7) 1_555 1_555 yes
C(2) C(3) H(3) 118.7 1_555 1_555 no
C(4) C(3) H(3) 119.9 1_555 1_555 no
Ru(1) C(4) C(3) 73.9(4) 1_555 1_555 yes
Ru(1) C(4) C(5) 75.5(4) 1_555 1_555 yes
Ru(1) C(4) H(4) 118.9 1_555 1_555 no
C(3) C(4) C(5) 121.7(7) 1_555 1_555 yes
C(3) C(4) H(4) 119.3 1_555 1_555 no
C(5) C(4) H(4) 118.9 1_555 1_555 no
Ru(1) C(5) C(4) 67.2(4) 1_555 1_555 yes
Ru(1) C(5) C(6) 132.6(5) 1_555 1_555 yes
Ru(1) C(5) C(14) 71.4(4) 1_555 1_555 yes
C(4) C(5) C(6) 121.3(7) 1_555 1_555 yes
C(4) C(5) C(14) 118.1(6) 1_555 1_555 yes
C(6) C(5) C(14) 120.6(6) 1_555 1_555 yes
C(5) C(6) C(7) 121.1(7) 1_555 1_555 yes
C(5) C(6) H(5) 121.4 1_555 1_555 no
C(7) C(6) H(5) 117.5 1_555 1_555 no
C(6) C(7) C(8) 121.1(7) 1_555 1_555 yes
C(6) C(7) H(6) 116.6 1_555 1_555 no
C(8) C(7) H(6) 121.9 1_555 1_555 no
C(7) C(8) C(9) 120.8(7) 1_555 1_555 yes
C(7) C(8) C(13) 120.5(7) 1_555 1_555 yes
C(9) C(8) C(13) 118.8(7) 1_555 1_555 yes
C(8) C(9) C(10) 120.5(7) 1_555 1_555 yes
C(8) C(9) H(7) 119.2 1_555 1_555 no
C(10) C(9) H(7) 120.1 1_555 1_555 no
C(9) C(10) C(11) 120.1(7) 1_555 1_555 yes
C(9) C(10) H(8) 125.5 1_555 1_555 no
C(11) C(10) H(8) 112.7 1_555 1_555 no
C(10) C(11) C(12) 119.9(8) 1_555 1_555 yes
C(10) C(11) H(9) 120.3 1_555 1_555 no
C(12) C(11) H(9) 119.9 1_555 1_555 no
C(11) C(12) C(13) 121.2(7) 1_555 1_555 yes
C(11) C(12) H(10) 119.2 1_555 1_555 no
C(13) C(12) H(10) 119.7 1_555 1_555 no
C(8) C(13) C(12) 119.6(7) 1_555 1_555 yes
C(8) C(13) C(14) 118.1(7) 1_555 1_555 yes
C(12) C(13) C(14) 122.3(7) 1_555 1_555 yes
Ru(1) C(14) C(1) 67.0(4) 1_555 1_555 yes
Ru(1) C(14) C(5) 72.8(4) 1_555 1_555 yes
Ru(1) C(14) C(13) 130.0(5) 1_555 1_555 yes
C(1) C(14) C(5) 118.0(6) 1_555 1_555 yes
C(1) C(14) C(13) 123.4(7) 1_555 1_555 yes
C(5) C(14) C(13) 118.6(6) 1_555 1_555 yes
Ru(1) C(15) C(16) 71.2(4) 1_555 1_555 yes
Ru(1) C(15) C(22) 111.0(5) 1_555 1_555 yes
Ru(1) C(15) H(11) 113.9 1_555 1_555 no
C(16) C(15) C(22) 124.8(6) 1_555 1_555 yes
C(16) C(15) H(11) 113.9 1_555 1_555 no
C(22) C(15) H(11) 114.1 1_555 1_555 no
Ru(1) C(16) C(15) 70.2(4) 1_555 1_555 yes
Ru(1) C(16) C(17) 114.4(5) 1_555 1_555 yes
Ru(1) C(16) H(12) 114.0 1_555 1_555 no
C(15) C(16) C(17) 122.9(6) 1_555 1_555 yes
C(15) C(16) H(12) 114.8 1_555 1_555 no
C(17) C(16) H(12) 113.4 1_555 1_555 no
C(16) C(17) C(18) 112.2(6) 1_555 1_555 yes
C(16) C(17) H(13) 108.5 1_555 1_555 no
C(16) C(17) H(14) 104.1 1_555 1_555 no
C(18) C(17) H(13) 118.2 1_555 1_555 no
C(18) C(17) H(14) 107.1 1_555 1_555 no
H(13) C(17) H(14) 105.5 1_555 1_555 no
C(17) C(18) C(19) 111.6(5) 1_555 1_555 yes
C(17) C(18) H(15) 97.7 1_555 1_555 no
C(17) C(18) H(16) 116.1 1_555 1_555 no
C(19) C(18) H(15) 114.3 1_555 1_555 no
C(19) C(18) H(16) 116.4 1_555 1_555 no
H(15) C(18) H(16) 98.5 1_555 1_555 no
Ru(1) C(19) C(18) 113.7(5) 1_555 1_555 yes
Ru(1) C(19) C(20) 70.6(4) 1_555 1_555 yes
Ru(1) C(19) H(17) 114.0 1_555 1_555 no
C(18) C(19) C(20) 124.3(6) 1_555 1_555 yes
C(18) C(19) H(17) 113.2 1_555 1_555 no
C(20) C(19) H(17) 114.0 1_555 1_555 no
Ru(1) C(20) C(19) 70.8(4) 1_555 1_555 yes
Ru(1) C(20) C(21) 115.2(5) 1_555 1_555 yes
Ru(1) C(20) H(18) 113.2 1_555 1_555 no
C(19) C(20) C(21) 122.8(6) 1_555 1_555 yes
C(19) C(20) H(18) 114.1 1_555 1_555 no
C(21) C(20) H(18) 113.7 1_555 1_555 no
C(20) C(21) C(22) 110.1(6) 1_555 1_555 yes
C(20) C(21) H(19) 109.2 1_555 1_555 no
C(20) C(21) H(20) 109.4 1_555 1_555 no
C(22) C(21) H(19) 109.6 1_555 1_555 no
C(22) C(21) H(20) 110.1 1_555 1_555 no
H(19) C(21) H(20) 108.4 1_555 1_555 no
C(15) C(22) C(21) 113.0(6) 1_555 1_555 yes
C(15) C(22) H(21) 103.7 1_555 1_555 no
C(15) C(22) H(22) 122.6 1_555 1_555 no
C(21) C(22) H(21) 106.8 1_555 1_555 no
C(21) C(22) H(22) 124.3 1_555 1_555 no
H(21) C(22) H(22) 62.8 1_555 1_555 no

loop_
_geom_bond_atom_site_label_1
_geom_bond_atom_site_label_2
_geom_bond_distance
_geom_bond_publ_flag
Ru(1) C(1) 2.196(7) yes
Ru(1) C(2) 2.275(8) yes
Ru(1) C(3) 2.273(7) yes
Ru(1) C(4) 2.217(7) yes
Ru(1) C(5) 2.329(7) yes
Ru(1) C(14) 2.311(6) yes
Ru(1) C(15) 2.134(7) yes
Ru(1) C(16) 2.147(7) yes
Ru(1) C(19) 2.144(7) yes
Ru(1) C(20) 2.141(7) yes
C(1) C(2) 1.43(1) yes
C(1) C(14) 1.444(10) yes
C(1) H(1) 0.953 no
C(2) C(3) 1.38(1) yes
C(2) H(2) 0.960 no
C(3) C(4) 1.40(1) yes
C(3) H(3) 0.955 no
C(4) C(5) 1.46(1) yes
C(4) H(4) 0.969 no
C(5) C(6) 1.41(1) yes
C(5) C(14) 1.43(1) yes
C(6) C(7) 1.36(1) yes
C(6) H(5) 0.965 no
C(7) C(8) 1.43(1) yes
C(7) H(6) 0.958 no
C(8) C(9) 1.41(1) yes
C(8) C(13) 1.43(1) yes
C(9) C(10) 1.39(1) yes
C(9) H(7) 0.951 no
C(10) C(11) 1.39(1) yes
C(10) H(8) 0.952 no
C(11) C(12) 1.39(1) yes
C(11) H(9) 0.957 no
C(12) C(13) 1.38(1) yes
C(12) H(10) 0.965 no
C(13) C(14) 1.462(10) yes
C(15) C(16) 1.416(9) yes
C(15) C(22) 1.53(1) yes
C(15) H(11) 0.962 no
C(16) C(17) 1.543(9) yes
C(16) H(12) 0.961 no
C(17) C(18) 1.54(1) yes
C(17) H(13) 0.951 no
C(17) H(14) 0.959 no
C(18) C(19) 1.509(9) yes
C(18) H(15) 0.965 no
C(18) H(16) 0.945 no
C(19) C(20) 1.416(10) yes
C(19) H(17) 0.957 no
C(20) C(21) 1.54(1) yes
C(20) H(18) 0.942 no
C(21) C(22) 1.52(1) yes
C(21) H(19) 0.957 no
C(21) H(20) 0.956 no
C(22) H(21) 0.957 no
C(22) H(22) 0.961 no

loop_
_geom_contact_atom_site_label_1
_geom_contact_atom_site_label_2
_geom_contact_distance
_geom_contact_site_symmetry_2
C(1) C(10) 3.45(1) 3_556
C(2) C(2) 3.58(1) 3_555
C(3) C(7) 3.45(1) 4_454
C(4) C(9) 3.50(1) 4_454
C(11) C(14) 3.42(1) 3_556
C(12) C(13) 3.414(10) 3_556

loop_
_geom_torsion_atom_site_label_1
_geom_torsion_atom_site_label_2
_geom_torsion_atom_site_label_3
_geom_torsion_atom_site_label_4
_geom_torsion
_geom_torsion_site_symmetry_1
_geom_torsion_site_symmetry_2
_geom_torsion_site_symmetry_3
_geom_torsion_site_symmetry_4
_geom_torsion_publ_flag
Ru(1) C(1) C(2) C(3) -52.7(7) 1_555 1_555 1_555 1_555 yes
Ru(1) C(1) C(14) C(5) 53.9(6) 1_555 1_555 1_555 1_555 yes
Ru(1) C(1) C(14) C(13) -123.9(6) 1_555 1_555 1_555 1_555 yes
Ru(1) C(2) C(1) C(14) 61.9(6) 1_555 1_555 1_555 1_555 yes
Ru(1) C(2) C(3) C(4) -52.9(6) 1_555 1_555 1_555 1_555 yes
Ru(1) C(3) C(2) C(1) 50.9(6) 1_555 1_555 1_555 1_555 yes
Ru(1) C(3) C(4) C(5) -61.0(6) 1_555 1_555 1_555 1_555 yes
Ru(1) C(4) C(3) C(2) 54.2(7) 1_555 1_555 1_555 1_555 yes
Ru(1) C(4) C(5) C(6) 127.1(7) 1_555 1_555 1_555 1_555 yes
Ru(1) C(4) C(5) C(14) -51.9(6) 1_555 1_555 1_555 1_555 yes
Ru(1) C(5) C(4) C(3) 60.3(6) 1_555 1_555 1_555 1_555 yes
Ru(1) C(5) C(6) C(7) -91.6(9) 1_555 1_555 1_555 1_555 yes
Ru(1) C(5) C(14) C(1) -51.2(5) 1_555 1_555 1_555 1_555 yes
Ru(1) C(5) C(14) C(13) 126.7(6) 1_555 1_555 1_555 1_555 yes
Ru(1) C(14) C(1) C(2) -61.2(6) 1_555 1_555 1_555 1_555 yes
Ru(1) C(14) C(5) C(4) 49.9(6) 1_555 1_555 1_555 1_555 yes
Ru(1) C(14) C(5) C(6) -129.1(7) 1_555 1_555 1_555 1_555 yes
Ru(1) C(14) C(13) C(8) 92.8(8) 1_555 1_555 1_555 1_555 yes
Ru(1) C(14) C(13) C(12) -87.8(9) 1_555 1_555 1_555 1_555 yes
Ru(1) C(15) C(16) C(17) 106.8(7) 1_555 1_555 1_555 1_555 yes
Ru(1) C(15) C(22) C(21) -35.4(7) 1_555 1_555 1_555 1_555 yes
Ru(1) C(16) C(15) C(22) -103.0(7) 1_555 1_555 1_555 1_555 yes
Ru(1) C(16) C(17) C(18) -11.6(8) 1_555 1_555 1_555 1_555 yes
Ru(1) C(19) C(18) C(17) -31.2(7) 1_555 1_555 1_555 1_555 yes
Ru(1) C(19) C(20) C(21) 108.2(7) 1_555 1_555 1_555 1_555 yes
Ru(1) C(20) C(19) C(18) -106.0(7) 1_555 1_555 1_555 1_555 yes
Ru(1) C(20) C(21) C(22) -13.5(7) 1_555 1_555 1_555 1_555 yes
C(1) Ru(1) C(2) C(3) 133.6(7) 1_555 1_555 1_555 1_555 yes
C(1) Ru(1) C(3) C(2) -28.7(4) 1_555 1_555 1_555 1_555 yes
C(1) Ru(1) C(3) C(4) 103.8(5) 1_555 1_555 1_555 1_555 yes
C(1) Ru(1) C(4) C(3) -64.7(4) 1_555 1_555 1_555 1_555 yes
C(1) Ru(1) C(4) C(5) 65.0(4) 1_555 1_555 1_555 1_555 yes
C(1) Ru(1) C(5) C(4) -103.2(5) 1_555 1_555 1_555 1_555 yes
C(1) Ru(1) C(5) C(6) 144.6(8) 1_555 1_555 1_555 1_555 yes
C(1) Ru(1) C(5) C(14) 29.7(4) 1_555 1_555 1_555 1_555 yes
C(1) Ru(1) C(14) C(5) -131.6(6) 1_555 1_555 1_555 1_555 yes
C(1) Ru(1) C(14) C(13) 115.1(9) 1_555 1_555 1_555 1_555 yes
C(1) Ru(1) C(15) C(16) 99.3(4) 1_555 1_555 1_555 1_555 yes
C(1) Ru(1) C(15) C(22) -139.7(5) 1_555 1_555 1_555 1_555 yes
C(1) Ru(1) C(16) C(15) -85.2(4) 1_555 1_555 1_555 1_555 yes
C(1) Ru(1) C(16) C(17) 156.8(5) 1_555 1_555 1_555 1_555 yes
C(1) Ru(1) C(19) C(18) -69(1) 1_555 1_555 1_555 1_555 yes
C(1) Ru(1) C(19) C(20) 171.0(7) 1_555 1_555 1_555 1_555 yes
C(1) Ru(1) C(20) C(19) -171.4(7) 1_555 1_555 1_555 1_555 yes
C(1) Ru(1) C(20) C(21) 70.6(10) 1_555 1_555 1_555 1_555 yes
C(1) C(2) Ru(1) C(3) -133.6(7) 1_555 1_555 1_555 1_555 yes
C(1) C(2) Ru(1) C(4) -104.7(5) 1_555 1_555 1_555 1_555 yes
C(1) C(2) Ru(1) C(5) -67.1(4) 1_555 1_555 1_555 1_555 yes
C(1) C(2) Ru(1) C(14) -30.9(4) 1_555 1_555 1_555 1_555 yes
C(1) C(2) Ru(1) C(15) 52.4(5) 1_555 1_555 1_555 1_555 yes
C(1) C(2) Ru(1) C(16) 89.4(5) 1_555 1_555 1_555 1_555 yes
C(1) C(2) Ru(1) C(19) 175.3(4) 1_555 1_555 1_555 1_555 yes
C(1) C(2) Ru(1) C(20) -153.6(6) 1_555 1_555 1_555 1_555 yes
C(1) C(2) C(3) C(4) -1(1) 1_555 1_555 1_555 1_555 yes
C(1) C(14) Ru(1) C(2) 30.9(4) 1_555 1_555 1_555 1_555 yes
C(1) C(14) Ru(1) C(3) 66.1(4) 1_555 1_555 1_555 1_555 yes
C(1) C(14) Ru(1) C(4) 102.6(5) 1_555 1_555 1_555 1_555 yes
C(1) C(14) Ru(1) C(5) 131.6(6) 1_555 1_555 1_555 1_555 yes
C(1) C(14) Ru(1) C(15) -88.5(4) 1_555 1_555 1_555 1_555 yes
C(1) C(14) Ru(1) C(16) -58.0(5) 1_555 1_555 1_555 1_555 yes
C(1) C(14) Ru(1) C(19) 151.0(6) 1_555 1_555 1_555 1_555 yes
C(1) C(14) Ru(1) C(20) -171.0(4) 1_555 1_555 1_555 1_555 yes
C(1) C(14) C(5) C(4) -1.2(10) 1_555 1_555 1_555 1_555 yes
C(1) C(14) C(5) C(6) 179.8(6) 1_555 1_555 1_555 1_555 yes
C(1) C(14) C(13) C(8) 179.5(6) 1_555 1_555 1_555 1_555 yes
C(1) C(14) C(13) C(12) -1(1) 1_555 1_555 1_555 1_555 yes
C(2) Ru(1) C(1) C(14) -129.0(7) 1_555 1_555 1_555 1_555 yes
C(2) Ru(1) C(3) C(4) 132.5(7) 1_555 1_555 1_555 1_555 yes
C(2) Ru(1) C(4) C(3) -28.0(4) 1_555 1_555 1_555 1_555 yes
C(2) Ru(1) C(4) C(5) 101.8(5) 1_555 1_555 1_555 1_555 yes
C(2) Ru(1) C(5) C(4) -65.5(5) 1_555 1_555 1_555 1_555 yes
C(2) Ru(1) C(5) C(6) -177.7(8) 1_555 1_555 1_555 1_555 yes
C(2) Ru(1) C(5) C(14) 67.4(4) 1_555 1_555 1_555 1_555 yes
C(2) Ru(1) C(14) C(5) -100.7(5) 1_555 1_555 1_555 1_555 yes
C(2) Ru(1) C(14) C(13) 146.0(8) 1_555 1_555 1_555 1_555 yes
C(2) Ru(1) C(15) C(16) 70.5(5) 1_555 1_555 1_555 1_555 yes
C(2) Ru(1) C(15) C(22) -168.5(4) 1_555 1_555 1_555 1_555 yes
C(2) Ru(1) C(16) C(15) -123.0(4) 1_555 1_555 1_555 1_555 yes
C(2) Ru(1) C(16) C(17) 119.0(5) 1_555 1_555 1_555 1_555 yes
C(2) Ru(1) C(19) C(18) -78.0(6) 1_555 1_555 1_555 1_555 yes
C(2) Ru(1) C(19) C(20) 162.2(4) 1_555 1_555 1_555 1_555 yes
C(2) Ru(1) C(20) C(19) -43.3(9) 1_555 1_555 1_555 1_555 yes
C(2) Ru(1) C(20) C(21) -161.3(6) 1_555 1_555 1_555 1_555 yes
C(2) C(1) Ru(1) C(3) 27.2(4) 1_555 1_555 1_555 1_555 yes
C(2) C(1) Ru(1) C(4) 63.3(5) 1_555 1_555 1_555 1_555 yes
C(2) C(1) Ru(1) C(5) 100.3(5) 1_555 1_555 1_555 1_555 yes
C(2) C(1) Ru(1) C(14) 129.0(7) 1_555 1_555 1_555 1_555 yes
C(2) C(1) Ru(1) C(15) -136.1(5) 1_555 1_555 1_555 1_555 yes
C(2) C(1) Ru(1) C(16) -97.6(5) 1_555 1_555 1_555 1_555 yes
C(2) C(1) Ru(1) C(19) -12(1) 1_555 1_555 1_555 1_555 yes
C(2) C(1) Ru(1) C(20) 151.3(7) 1_555 1_555 1_555 1_555 yes
C(2) C(1) C(14) C(5) -7(1) 1_555 1_555 1_555 1_555 yes
C(2) C(1) C(14) C(13) 174.9(7) 1_555 1_555 1_555 1_555 yes
C(2) C(3) Ru(1) C(4) -132.5(7) 1_555 1_555 1_555 1_555 yes
C(2) C(3) Ru(1) C(5) -101.8(5) 1_555 1_555 1_555 1_555 yes
C(2) C(3) Ru(1) C(14) -66.0(5) 1_555 1_555 1_555 1_555 yes
C(2) C(3) Ru(1) C(15) 12.2(8) 1_555 1_555 1_555 1_555 yes
C(2) C(3) Ru(1) C(16) 54.9(5) 1_555 1_555 1_555 1_555 yes
C(2) C(3) Ru(1) C(19) 139.2(4) 1_555 1_555 1_555 1_555 yes
C(2) C(3) Ru(1) C(20) 171.2(4) 1_555 1_555 1_555 1_555 yes
C(2) C(3) C(4) C(5) -6(1) 1_555 1_555 1_555 1_555 yes
C(3) Ru(1) C(1) C(14) -101.8(5) 1_555 1_555 1_555 1_555 yes
C(3) Ru(1) C(4) C(5) 129.8(6) 1_555 1_555 1_555 1_555 yes
C(3) Ru(1) C(5) C(4) -30.0(4) 1_555 1_555 1_555 1_555 yes
C(3) Ru(1) C(5) C(6) -142.3(8) 1_555 1_555 1_555 1_555 yes
C(3) Ru(1) C(5) C(14) 102.9(5) 1_555 1_555 1_555 1_555 yes
C(3) Ru(1) C(14) C(5) -65.5(4) 1_555 1_555 1_555 1_555 yes
C(3) Ru(1) C(14) C(13) -178.8(8) 1_555 1_555 1_555 1_555 yes
C(3) Ru(1) C(15) C(16) 62.4(7) 1_555 1_555 1_555 1_555 yes
C(3) Ru(1) C(15) C(22) -176.5(5) 1_555 1_555 1_555 1_555 yes
C(3) Ru(1) C(16) C(15) -151.8(4) 1_555 1_555 1_555 1_555 yes
C(3) Ru(1) C(16) C(17) 90.2(6) 1_555 1_555 1_555 1_555 yes
C(3) Ru(1) C(19) C(18) -105.0(5) 1_555 1_555 1_555 1_555 yes
C(3) Ru(1) C(19) C(20) 135.2(4) 1_555 1_555 1_555 1_555 yes
C(3) Ru(1) C(20) C(19) -57.1(5) 1_555 1_555 1_555 1_555 yes
C(3) Ru(1) C(20) C(21) -175.1(4) 1_555 1_555 1_555 1_555 yes
C(3) C(2) Ru(1) C(4) 28.9(4) 1_555 1_555 1_555 1_555 yes
C(3) C(2) Ru(1) C(5) 66.5(4) 1_555 1_555 1_555 1_555 yes
C(3) C(2) Ru(1) C(14) 102.7(5) 1_555 1_555 1_555 1_555 yes
C(3) C(2) Ru(1) C(15) -173.9(4) 1_555 1_555 1_555 1_555 yes
C(3) C(2) Ru(1) C(16) -137.0(4) 1_555 1_555 1_555 1_555 yes
C(3) C(2) Ru(1) C(19) -51.1(5) 1_555 1_555 1_555 1_555 yes
C(3) C(2) Ru(1) C(20) -20.0(9) 1_555 1_555 1_555 1_555 yes
C(3) C(2) C(1) C(14) 9(1) 1_555 1_555 1_555 1_555 yes
C(3) C(4) Ru(1) C(5) -129.8(6) 1_555 1_555 1_555 1_555 yes
C(3) C(4) Ru(1) C(14) -101.8(5) 1_555 1_555 1_555 1_555 yes
C(3) C(4) Ru(1) C(15) -134.6(8) 1_555 1_555 1_555 1_555 yes
C(3) C(4) Ru(1) C(16) 18(1) 1_555 1_555 1_555 1_555 yes
C(3) C(4) Ru(1) C(19) 96.8(4) 1_555 1_555 1_555 1_555 yes
C(3) C(4) Ru(1) C(20) 135.5(4) 1_555 1_555 1_555 1_555 yes
C(3) C(4) C(5) C(6) -172.6(7) 1_555 1_555 1_555 1_555 yes
C(3) C(4) C(5) C(14) 8(1) 1_555 1_555 1_555 1_555 yes
C(4) Ru(1) C(1) C(14) -65.8(4) 1_555 1_555 1_555 1_555 yes
C(4) Ru(1) C(5) C(6) -112.3(9) 1_555 1_555 1_555 1_555 yes
C(4) Ru(1) C(5) C(14) 132.9(6) 1_555 1_555 1_555 1_555 yes
C(4) Ru(1) C(14) C(5) -29.0(4) 1_555 1_555 1_555 1_555 yes
C(4) Ru(1) C(14) C(13) -142.3(8) 1_555 1_555 1_555 1_555 yes
C(4) Ru(1) C(15) C(16) 166.5(7) 1_555 1_555 1_555 1_555 yes
C(4) Ru(1) C(15) C(22) -72.4(10) 1_555 1_555 1_555 1_555 yes
C(4) Ru(1) C(16) C(15) -165.4(8) 1_555 1_555 1_555 1_555 yes
C(4) Ru(1) C(16) C(17) 76(1) 1_555 1_555 1_555 1_555 yes
C(4) Ru(1) C(19) C(18) -141.7(5) 1_555 1_555 1_555 1_555 yes
C(4) Ru(1) C(19) C(20) 98.5(4) 1_555 1_555 1_555 1_555 yes
C(4) Ru(1) C(20) C(19) -87.2(4) 1_555 1_555 1_555 1_555 yes
C(4) Ru(1) C(20) C(21) 154.8(5) 1_555 1_555 1_555 1_555 yes
C(4) C(3) Ru(1) C(5) 30.7(4) 1_555 1_555 1_555 1_555 yes
C(4) C(3) Ru(1) C(14) 66.5(4) 1_555 1_555 1_555 1_555 yes
C(4) C(3) Ru(1) C(15) 144.8(6) 1_555 1_555 1_555 1_555 yes
C(4) C(3) Ru(1) C(16) -172.6(4) 1_555 1_555 1_555 1_555 yes
C(4) C(3) Ru(1) C(19) -88.2(5) 1_555 1_555 1_555 1_555 yes
C(4) C(3) Ru(1) C(20) -56.2(5) 1_555 1_555 1_555 1_555 yes
C(4) C(5) Ru(1) C(14) -132.9(6) 1_555 1_555 1_555 1_555 yes
C(4) C(5) Ru(1) C(15) 178.0(4) 1_555 1_555 1_555 1_555 yes
C(4) C(5) Ru(1) C(16) -154.3(6) 1_555 1_555 1_555 1_555 yes
C(4) C(5) Ru(1) C(19) 56.4(5) 1_555 1_555 1_555 1_555 yes
C(4) C(5) Ru(1) C(20) 92.5(5) 1_555 1_555 1_555 1_555 yes
C(4) C(5) C(6) C(7) -178.3(7) 1_555 1_555 1_555 1_555 yes
C(4) C(5) C(14) C(13) 176.6(6) 1_555 1_555 1_555 1_555 yes
C(5) Ru(1) C(1) C(14) -28.7(4) 1_555 1_555 1_555 1_555 yes
C(5) Ru(1) C(14) C(13) -113.3(9) 1_555 1_555 1_555 1_555 yes
C(5) Ru(1) C(15) C(16) 163.1(4) 1_555 1_555 1_555 1_555 yes
C(5) Ru(1) C(15) C(22) -75.9(5) 1_555 1_555 1_555 1_555 yes
C(5) Ru(1) C(16) C(15) -39.2(9) 1_555 1_555 1_555 1_555 yes
C(5) Ru(1) C(16) C(17) -157.3(6) 1_555 1_555 1_555 1_555 yes
C(5) Ru(1) C(19) C(18) -172.2(5) 1_555 1_555 1_555 1_555 yes
C(5) Ru(1) C(19) C(20) 67.9(5) 1_555 1_555 1_555 1_555 yes
C(5) Ru(1) C(20) C(19) -125.2(4) 1_555 1_555 1_555 1_555 yes
C(5) Ru(1) C(20) C(21) 116.8(5) 1_555 1_555 1_555 1_555 yes
C(5) C(4) Ru(1) C(14) 28.0(4) 1_555 1_555 1_555 1_555 yes
C(5) C(4) Ru(1) C(15) -4(1) 1_555 1_555 1_555 1_555 yes
C(5) C(4) Ru(1) C(16) 148.7(7) 1_555 1_555 1_555 1_555 yes
C(5) C(4) Ru(1) C(19) -133.5(4) 1_555 1_555 1_555 1_555 yes
C(5) C(4) Ru(1) C(20) -94.7(4) 1_555 1_555 1_555 1_555 yes
C(5) C(6) C(7) C(8) 1(1) 1_555 1_555 1_555 1_555 yes
C(5) C(14) Ru(1) C(15) 139.9(4) 1_555 1_555 1_555 1_555 yes
C(5) C(14) Ru(1) C(16) 170.3(4) 1_555 1_555 1_555 1_555 yes
C(5) C(14) Ru(1) C(19) 19.4(8) 1_555 1_555 1_555 1_555 yes
C(5) C(14) Ru(1) C(20) 57.3(5) 1_555 1_555 1_555 1_555 yes
C(5) C(14) C(13) C(8) 1.8(10) 1_555 1_555 1_555 1_555 yes
C(5) C(14) C(13) C(12) -178.8(7) 1_555 1_555 1_555 1_555 yes
C(6) C(5) Ru(1) C(14) 114.8(9) 1_555 1_555 1_555 1_555 yes
C(6) C(5) Ru(1) C(15) 65.7(8) 1_555 1_555 1_555 1_555 yes
C(6) C(5) Ru(1) C(16) 93.5(9) 1_555 1_555 1_555 1_555 yes
C(6) C(5) Ru(1) C(19) -55.8(8) 1_555 1_555 1_555 1_555 yes
C(6) C(5) Ru(1) C(20) -19.8(8) 1_555 1_555 1_555 1_555 yes
C(6) C(5) C(14) C(13) -2(1) 1_555 1_555 1_555 1_555 yes
C(6) C(7) C(8) C(9) 177.6(7) 1_555 1_555 1_555 1_555 yes
C(6) C(7) C(8) C(13) -2(1) 1_555 1_555 1_555 1_555 yes
C(7) C(6) C(5) C(14) 0(1) 1_555 1_555 1_555 1_555 yes
C(7) C(8) C(9) C(10) 179.2(7) 1_555 1_555 1_555 1_555 yes
C(7) C(8) C(13) C(12) -179.0(7) 1_555 1_555 1_555 1_555 yes
C(7) C(8) C(13) C(14) 0.5(10) 1_555 1_555 1_555 1_555 yes
C(8) C(9) C(10) C(11) 0(1) 1_555 1_555 1_555 1_555 yes
C(8) C(13) C(12) C(11) 0(1) 1_555 1_555 1_555 1_555 yes
C(9) C(8) C(13) C(12) 1(1) 1_555 1_555 1_555 1_555 yes
C(9) C(8) C(13) C(14) -179.4(6) 1_555 1_555 1_555 1_555 yes
C(9) C(10) C(11) C(12) 0(1) 1_555 1_555 1_555 1_555 yes
C(10) C(9) C(8) C(13) 0(1) 1_555 1_555 1_555 1_555 yes
C(10) C(11) C(12) C(13) 0(1) 1_555 1_555 1_555 1_555 yes
C(11) C(12) C(13) C(14) -180.0(7) 1_555 1_555 1_555 1_555 yes
C(13) C(14) Ru(1) C(15) 26.6(7) 1_555 1_555 1_555 1_555 yes
C(13) C(14) Ru(1) C(16) 57.1(8) 1_555 1_555 1_555 1_555 yes
C(13) C(14) Ru(1) C(19) -93.9(9) 1_555 1_555 1_555 1_555 yes
C(13) C(14) Ru(1) C(20) -55.9(8) 1_555 1_555 1_555 1_555 yes
C(14) Ru(1) C(15) C(16) 136.6(4) 1_555 1_555 1_555 1_555 yes
C(14) Ru(1) C(15) C(22) -102.4(5) 1_555 1_555 1_555 1_555 yes
C(14) Ru(1) C(16) C(15) -53.8(5) 1_555 1_555 1_555 1_555 yes
C(14) Ru(1) C(16) C(17) -171.9(5) 1_555 1_555 1_555 1_555 yes
C(14) Ru(1) C(19) C(18) 174.8(5) 1_555 1_555 1_555 1_555 yes
C(14) Ru(1) C(19) C(20) 55.0(8) 1_555 1_555 1_555 1_555 yes
C(14) Ru(1) C(20) C(19) -155.3(4) 1_555 1_555 1_555 1_555 yes
C(14) Ru(1) C(20) C(21) 86.6(5) 1_555 1_555 1_555 1_555 yes
C(14) C(1) Ru(1) C(15) 94.8(4) 1_555 1_555 1_555 1_555 yes
C(14) C(1) Ru(1) C(16) 133.4(4) 1_555 1_555 1_555 1_555 yes
C(14) C(1) Ru(1) C(19) -141.1(8) 1_555 1_555 1_555 1_555 yes
C(14) C(1) Ru(1) C(20) 22(1) 1_555 1_555 1_555 1_555 yes
C(14) C(5) Ru(1) C(15) -49.1(5) 1_555 1_555 1_555 1_555 yes
C(14) C(5) Ru(1) C(16) -21.4(9) 1_555 1_555 1_555 1_555 yes
C(14) C(5) Ru(1) C(19) -170.7(4) 1_555 1_555 1_555 1_555 yes
C(14) C(5) Ru(1) C(20) -134.6(4) 1_555 1_555 1_555 1_555 yes
C(15) Ru(1) C(16) C(17) -118.1(7) 1_555 1_555 1_555 1_555 yes
C(15) Ru(1) C(19) C(18) 54.5(5) 1_555 1_555 1_555 1_555 yes
C(15) Ru(1) C(19) C(20) -65.4(4) 1_555 1_555 1_555 1_555 yes
C(15) Ru(1) C(20) C(19) 113.8(4) 1_555 1_555 1_555 1_555 yes
C(15) Ru(1) C(20) C(21) -4.2(5) 1_555 1_555 1_555 1_555 yes
C(15) C(16) Ru(1) C(19) 114.1(4) 1_555 1_555 1_555 1_555 yes
C(15) C(16) Ru(1) C(20) 76.3(4) 1_555 1_555 1_555 1_555 yes
C(15) C(16) C(17) C(18) -93.0(8) 1_555 1_555 1_555 1_555 yes
C(15) C(22) C(21) C(20) 31.5(8) 1_555 1_555 1_555 1_555 yes
C(16) Ru(1) C(15) C(22) 121.0(7) 1_555 1_555 1_555 1_555 yes
C(16) Ru(1) C(19) C(18) 19.5(5) 1_555 1_555 1_555 1_555 yes
C(16) Ru(1) C(19) C(20) -100.4(4) 1_555 1_555 1_555 1_555 yes
C(16) Ru(1) C(20) C(19) 75.8(4) 1_555 1_555 1_555 1_555 yes
C(16) Ru(1) C(20) C(21) -42.2(5) 1_555 1_555 1_555 1_555 yes
C(16) C(15) Ru(1) C(19) -64.9(4) 1_555 1_555 1_555 1_555 yes
C(16) C(15) Ru(1) C(20) -100.0(4) 1_555 1_555 1_555 1_555 yes
C(16) C(15) C(22) C(21) 45.8(10) 1_555 1_555 1_555 1_555 yes
C(16) C(17) C(18) C(19) 27.4(8) 1_555 1_555 1_555 1_555 yes
C(17) C(16) Ru(1) C(19) -3.9(5) 1_555 1_555 1_555 1_555 yes
C(17) C(16) Ru(1) C(20) -41.8(5) 1_555 1_555 1_555 1_555 yes
C(17) C(16) C(15) C(22) 3(1) 1_555 1_555 1_555 1_555 yes
C(17) C(18) C(19) C(20) 50.7(9) 1_555 1_555 1_555 1_555 yes
C(18) C(19) Ru(1) C(20) 119.8(7) 1_555 1_555 1_555 1_555 yes
C(18) C(19) C(20) C(21) 2(1) 1_555 1_555 1_555 1_555 yes
C(19) Ru(1) C(15) C(22) 56.1(5) 1_555 1_555 1_555 1_555 yes
C(19) Ru(1) C(20) C(21) -118.0(7) 1_555 1_555 1_555 1_555 yes
C(19) C(20) C(21) C(22) -96.1(8) 1_555 1_555 1_555 1_555 yes
C(20) Ru(1) C(15) C(22) 21.0(5) 1_555 1_555 1_555 1_555 yes
